data_4122977
loop_
_publ_author_name
'Park, Jinhee'
'Chen, Ying-Pin'
'Perry, Zachary'
'Li, Jian-Rong'
'Zhou, Hong-Cai'

_publ_section_title
;
 Preparation of Core-Shell Coordination Molecular Assemblies via the
 Enrichment of Structure-Directing &quot;Codes&quot; of Bridging Ligands
 and Metathesis of Metal Units.
;
_journal_name_full 'Journal of the American Chemical Society'
_journal_page_first 141120112955009
_journal_paper_doi 10.1021/ja508822r
_journal_year 2014
_chemical_formula_moiety 'C252 H156 Mo12 N36 O80'
_chemical_formula_sum 'C252 H156 Mo12 N36 O80'
_chemical_formula_weight 6119.41
_chemical_name_systematic
; 
 ? 
;
_space_group_IT_number 87
_symmetry_cell_setting tetragonal
_symmetry_space_group_name_Hall '-I 4'
_symmetry_space_group_name_H-M 'I 4/m'
_atom_sites_solution_hydrogens geom
_atom_sites_solution_primary direct
_atom_sites_solution_secondary difmap
_audit_creation_method SHELXL-97
_cell_angle_alpha 90.00
_cell_angle_beta 90.00
_cell_angle_gamma 90.00
_cell_formula_units_Z 2
_cell_length_a 31.220(10)
_cell_length_b 31.220(10)
_cell_length_c 24.656(8)
_cell_measurement_reflns_used 3977
_cell_measurement_temperature 110(2)
_cell_measurement_theta_max 18.48
_cell_measurement_theta_min 2.48
_cell_volume 24032(13)
_computing_cell_refinement 'SAINT+ ver. (Bruker, 2001)'
_computing_data_collection 'APEX2  (Bruker, 2008)'
_computing_data_reduction 'SAINT+ ver. (Bruker, 2001)'
_computing_molecular_graphics 'SHELXTL (Sheldrick, 2008)'
_computing_publication_material 'SHELXTL (Sheldrick, 2008)'
_computing_structure_refinement 'SHELXL-97 (Sheldrick, 2008)'
_computing_structure_solution 'SHELXS-97 (Sheldrick, 2008)'
_diffrn_ambient_temperature 110(2)
_diffrn_measured_fraction_theta_full 0.997
_diffrn_measured_fraction_theta_max 0.997
_diffrn_measurement_device_type 'Bruker SMART APEX II CCD area detector'
_diffrn_measurement_method 'phi and omega scans'
_diffrn_radiation_monochromator graphite
_diffrn_radiation_source 'fine-focus sealed tube'
_diffrn_radiation_type MoK\a
_diffrn_radiation_wavelength 0.71073
_diffrn_reflns_av_R_equivalents 0.1934
_diffrn_reflns_av_sigmaI/netI 0.1880
_diffrn_reflns_limit_h_max 35
_diffrn_reflns_limit_h_min -35
_diffrn_reflns_limit_k_max 35
_diffrn_reflns_limit_k_min -35
_diffrn_reflns_limit_l_max 28
_diffrn_reflns_limit_l_min -28
_diffrn_reflns_number 86231
_diffrn_reflns_theta_full 24.00
_diffrn_reflns_theta_max 24.00
_diffrn_reflns_theta_min 1.68
_exptl_absorpt_coefficient_mu 0.352
_exptl_absorpt_correction_T_max 0.9329
_exptl_absorpt_correction_T_min 0.8720
_exptl_absorpt_correction_type multi-scan
_exptl_absorpt_process_details 'SADABS (Sheldrick, 2008)'
_exptl_crystal_colour 'light yellow'
_exptl_crystal_density_diffrn 0.846
_exptl_crystal_density_meas ?
_exptl_crystal_density_method 'not measured'
_exptl_crystal_description rod
_exptl_crystal_F_000 6128
_exptl_crystal_size_max 0.40
_exptl_crystal_size_mid 0.20
_exptl_crystal_size_min 0.20
_platon_squeeze_details
;
;
_refine_diff_density_max 1.319
_refine_diff_density_min -0.780
_refine_diff_density_rms 0.106
_refine_ls_extinction_method none
_refine_ls_goodness_of_fit_ref 0.994
_refine_ls_hydrogen_treatment constr
_refine_ls_matrix_type full
_refine_ls_number_parameters 237
_refine_ls_number_reflns 9669
_refine_ls_number_restraints 21
_refine_ls_restrained_S_all 1.007
_refine_ls_R_factor_all 0.2542
_refine_ls_R_factor_gt 0.1353
_refine_ls_shift/su_max 0.000
_refine_ls_shift/su_mean 0.000
_refine_ls_structure_factor_coef Fsqd
_refine_ls_weighting_details 'calc w=1/[\s^2^(Fo^2^)+(0.0300P)^2^+390.0000P] where P=(Fo^2^+2Fc^2^)/3'
_refine_ls_weighting_scheme calc
_refine_ls_wR_factor_gt 0.2555
_refine_ls_wR_factor_ref 0.2847
_reflns_number_gt 3281
_reflns_number_total 9669
_reflns_threshold_expression >2sigma(I)
_cod_data_source_file ja508822r_si_005.cif
_cod_data_source_block i4m_nodma_sq
_cod_depositor_comments
;
The following automatic conversions were performed:

'_symmetry_cell_setting' value 'Tetragonal' changed to 'tetragonal'
according to
/home/saulius/struct/COD-crude-data--automatic-downloads/rss-feeds/ACS/lib/dictionaries/cif_core.dic
dictionary named 'cif_core.dic' version 2.4.2 from 2011-04-26.

Automatic conversion script
Id: cif_fix_values 2935 2014-11-11 08:27:57Z andrius 

The following automatic conversions were performed:

'_exptl_crystal_density_meas' value 'not measured' was changed to '?'
- the value is perceived as not measured.

Automatic conversion script
Id: cif_fix_values 3008 2015-01-20 13:52:24Z robertas 
;
_cod_original_cell_volume 24032(14)
_cod_original_sg_symbol_H-M I4/m
_cod_database_code 4122977

loop_
_symmetry_equiv_pos_as_xyz
'x, y, z'
'-x, -y, z'
'-y, x, z'
'y, -x, z'
'x+1/2, y+1/2, z+1/2'
'-x+1/2, -y+1/2, z+1/2'
'-y+1/2, x+1/2, z+1/2'
'y+1/2, -x+1/2, z+1/2'
'-x, -y, -z'
'x, y, -z'
'y, -x, -z'
'-y, x, -z'
'-x+1/2, -y+1/2, -z+1/2'
'x+1/2, y+1/2, -z+1/2'
'y+1/2, -x+1/2, -z+1/2'
'-y+1/2, x+1/2, -z+1/2'

loop_
_atom_site_label
_atom_site_type_symbol
_atom_site_fract_x
_atom_site_fract_y
_atom_site_fract_z
_atom_site_U_iso_or_equiv
_atom_site_adp_type
_atom_site_occupancy
_atom_site_symmetry_multiplicity
_atom_site_calc_flag
_atom_site_refinement_flags
Mo1 Mo 0.0000 0.0000 0.63245(8) 0.0625(7) Uani 1 4 d SD
Mo2 Mo 0.0000 0.0000 0.71727(9) 0.0682(7) Uani 1 4 d S
Mo3 Mo -0.06149(8) 0.25802(7) 0.5000 0.1155(8) Uani 1 2 d S
Mo4 Mo -0.02488(8) 0.31401(7) 0.5000 0.1299(9) Uani 1 2 d S
O1 O 0.0617(2) 0.0229(2) 0.6297(3) 0.051(2) Uani 1 1 d .
O2 O 0.0642(2) 0.0205(2) 0.7199(3) 0.057(2) Uani 1 1 d .
O3 O 0.2816(3) 0.1021(3) 0.5595(4) 0.110(3) Uani 1 1 d .
O4 O 0.3397(3) 0.0615(3) 0.5609(4) 0.115(4) Uani 1 1 d .
O5 O 0.0167(3) 0.2883(3) 0.5580(4) 0.107(3) Uani 1 1 d .
O6 O -0.0224(3) 0.2296(3) 0.5582(3) 0.090(3) Uani 1 1 d .
O9 O 0.2114(3) 0.1787(4) 0.6413(4) 0.122(4) Uani 1 1 d .
N1 N 0.1519(4) 0.2517(5) 0.6591(5) 0.130(5) Uani 1 1 d .
H1A H 0.1741 0.2347 0.6633 0.157 Uiso 1 1 d R
N2 N 0.2960(4) 0.2226(5) 0.6804(5) 0.130(5) Uani 1 1 d .
H2A H 0.2693 0.2181 0.6707 0.156 Uiso 1 1 d R
N4 N 0.2035(5) 0.1677(3) 0.5000 0.128(3) Uani 1 2 d SD
N5 N 0.1807(4) 0.1261(4) 0.5900(5) 0.093(4) Uani 1 1 d .
H5B H 0.1709 0.1198 0.5575 0.112 Uiso 1 1 calc R
C1 C 0.0087(5) 0.2512(5) 0.5730(6) 0.099(6) Uani 1 1 d .
C2 C 0.0424(3) 0.2315(3) 0.6068(4) 0.111(2) Uani 1 1 d G
C3 C 0.0807(4) 0.2525(2) 0.6179(4) 0.111(2) Uani 1 1 d G
H3A H 0.0849 0.2814 0.6055 0.133 Uiso 1 1 d R
C4 C 0.1128(3) 0.2318(3) 0.6467(4) 0.111(2) Uani 1 1 d G
C5 C 0.1067(3) 0.1900(3) 0.6645(4) 0.111(2) Uani 1 1 d G
H5A H 0.1289 0.1756 0.6844 0.133 Uiso 1 1 d R
C6 C 0.0684(3) 0.1689(2) 0.6535(4) 0.111(2) Uani 1 1 d G
H6A H 0.0642 0.1401 0.6658 0.133 Uiso 1 1 d R
C7 C 0.0363(3) 0.1897(3) 0.6247(4) 0.111(2) Uani 1 1 d G
H7A H 0.0099 0.1752 0.6170 0.133 Uiso 1 1 d R
N3 N 0.2283(4) 0.2770(3) 0.6842(3) 0.184(4) Uani 1 1 d D
C8 C 0.1571(9) 0.2945(10) 0.6681(10) 0.184(4) Uani 1 1 d .
C9 C 0.1970(3) 0.3061(4) 0.6836(4) 0.184(4) Uani 1 1 d D
C10 C 0.2021(4) 0.3490(3) 0.6978(5) 0.184(4) Uani 1 1 d D
H10A H 0.1781 0.3682 0.6969 0.221 Uiso 1 1 d R
C11 C 0.2428(5) 0.3626(3) 0.7138(4) 0.184(4) Uani 1 1 d D
H11A H 0.2473 0.3919 0.7245 0.221 Uiso 1 1 d R
C12 C 0.2761(3) 0.3327(4) 0.7149(5) 0.184(4) Uani 1 1 d D
H12A H 0.3044 0.3412 0.7259 0.221 Uiso 1 1 d R
C13 C 0.2668(3) 0.2907(4) 0.6997(4) 0.184(4) Uani 1 1 d D
C14 C 0.3068(9) 0.2588(9) 0.6994(9) 0.184(4) Uani 1 1 d .
O7 O 0.1267(5) 0.3176(5) 0.6603(7) 0.203(7) Uani 1 1 d .
O8 O 0.3408(5) 0.2719(5) 0.7142(5) 0.207(7) Uani 1 1 d .
C15 C 0.3251(4) 0.1894(4) 0.6691(6) 0.160(3) Uani 1 1 d G
C16 C 0.3651(4) 0.1845(4) 0.6930(4) 0.160(3) Uani 1 1 d G
H16A H 0.3752 0.2052 0.7187 0.191 Uiso 1 1 d R
C17 C 0.3905(3) 0.1494(5) 0.6798(5) 0.160(3) Uani 1 1 d G
H17A H 0.4181 0.1460 0.6963 0.191 Uiso 1 1 d R
C18 C 0.3759(4) 0.1193(4) 0.6426(5) 0.160(3) Uani 1 1 d G
H18A H 0.3934 0.0951 0.6334 0.191 Uiso 1 1 d R
C19 C 0.3359(4) 0.1243(4) 0.6186(4) 0.160(3) Uani 1 1 d G
C20 C 0.3105(3) 0.1593(5) 0.6319(5) 0.160(3) Uani 1 1 d G
H20A H 0.2829 0.1627 0.6153 0.191 Uiso 1 1 d R
C21 C 0.3203(7) 0.0949(8) 0.5753(9) 0.160(3) Uani 1 1 d .
C31 C 0.0798(4) 0.0290(4) 0.6779(6) 0.0757(15) Uani 1 1 d .
C32 C 0.12246(19) 0.0494(3) 0.6735(3) 0.0757(15) Uani 1 1 d G
C33 C 0.1336(2) 0.0764(3) 0.6310(3) 0.0757(15) Uani 1 1 d G
H33A H 0.1144 0.0800 0.6009 0.091 Uiso 1 1 d R
C34 C 0.1724(3) 0.0981(2) 0.6320(3) 0.0757(15) Uani 1 1 d G
C35 C 0.20020(19) 0.0927(3) 0.6756(3) 0.0757(15) Uani 1 1 d G
H35A H 0.2270 0.1077 0.6763 0.091 Uiso 1 1 d R
C36 C 0.1891(2) 0.0657(3) 0.7181(3) 0.0757(15) Uani 1 1 d G
H36A H 0.2082 0.0620 0.7482 0.091 Uiso 1 1 d R
C37 C 0.1502(2) 0.0440(2) 0.7171(3) 0.0757(15) Uani 1 1 d G
H37A H 0.1425 0.0254 0.7465 0.091 Uiso 1 1 d R
C38 C 0.2031(5) 0.1626(7) 0.5965(6) 0.111(6) Uani 1 1 d .
C39 C 0.2101(4) 0.1886(3) 0.54673(8) 0.128(3) Uani 1 1 d D
C40 C 0.2246(4) 0.2310(3) 0.54924(7) 0.128(3) Uani 1 1 d D
H40A H 0.2302 0.2447 0.5833 0.154 Uiso 1 1 d R
C41 C 0.2324(7) 0.2518(4) 0.5000 0.128(3) Uani 1 2 d SD
H41A H 0.2415 0.2812 0.5000 0.154 Uiso 1 2 d SR
O1S O 0.0000 0.0000 0.5415(2) 0.169(5) Uani 1 4 d SD
O2S O 0.0000 0.0000 0.8150(9) 0.169(5) Uani 1 4 d S
O3S O 0.0149(6) 0.3805(6) 0.5000 0.169(5) Uani 1 2 d S

loop_
_atom_site_aniso_label
_atom_site_aniso_U_11
_atom_site_aniso_U_22
_atom_site_aniso_U_33
_atom_site_aniso_U_23
_atom_site_aniso_U_13
_atom_site_aniso_U_12
Mo1 0.0704(10) 0.0704(10) 0.0467(14) 0.000 0.000 0.000
Mo2 0.0769(11) 0.0769(11) 0.0507(15) 0.000 0.000 0.000
Mo3 0.143(2) 0.0842(15) 0.1188(18) 0.000 0.000 0.0164(14)
Mo4 0.155(2) 0.1067(18) 0.128(2) 0.000 0.000 -0.0049(16)
O1 0.075(5) 0.052(5) 0.027(4) -0.008(4) -0.005(4) 0.016(4)
O2 0.076(6) 0.079(6) 0.016(4) 0.000(4) 0.010(4) 0.015(4)
O3 0.082(7) 0.153(9) 0.094(8) 0.024(6) -0.025(6) -0.022(6)
O4 0.074(7) 0.123(9) 0.146(10) -0.012(7) -0.027(6) -0.002(6)
O5 0.143(9) 0.079(7) 0.099(8) -0.002(6) 0.007(7) -0.045(7)
O6 0.120(8) 0.066(6) 0.085(7) -0.005(5) 0.030(6) -0.034(6)
O9 0.108(8) 0.187(11) 0.071(7) 0.018(7) -0.029(6) -0.040(7)
N1 0.092(10) 0.186(14) 0.114(11) -0.019(10) -0.019(8) -0.042(10)
N2 0.118(11) 0.157(13) 0.115(11) -0.048(10) -0.032(9) -0.030(9)
N4 0.178(8) 0.129(8) 0.079(6) 0.000 0.000 -0.069(7)
N5 0.094(9) 0.096(9) 0.089(9) 0.028(7) 0.008(7) -0.043(7)
C1 0.086(11) 0.102(13) 0.110(12) 0.040(10) -0.014(9) -0.076(10)
C2 0.099(6) 0.105(5) 0.127(6) -0.005(5) -0.002(5) -0.009(4)
C3 0.099(6) 0.105(5) 0.127(6) -0.005(5) -0.002(5) -0.009(4)
C4 0.099(6) 0.105(5) 0.127(6) -0.005(5) -0.002(5) -0.009(4)
C5 0.099(6) 0.105(5) 0.127(6) -0.005(5) -0.002(5) -0.009(4)
C6 0.099(6) 0.105(5) 0.127(6) -0.005(5) -0.002(5) -0.009(4)
C7 0.099(6) 0.105(5) 0.127(6) -0.005(5) -0.002(5) -0.009(4)
N3 0.225(11) 0.204(9) 0.123(5) 0.014(6) -0.050(7) -0.105(8)
C8 0.225(11) 0.204(9) 0.123(5) 0.014(6) -0.050(7) -0.105(8)
C9 0.225(11) 0.204(9) 0.123(5) 0.014(6) -0.050(7) -0.105(8)
C10 0.225(11) 0.204(9) 0.123(5) 0.014(6) -0.050(7) -0.105(8)
C11 0.225(11) 0.204(9) 0.123(5) 0.014(6) -0.050(7) -0.105(8)
C12 0.225(11) 0.204(9) 0.123(5) 0.014(6) -0.050(7) -0.105(8)
C13 0.225(11) 0.204(9) 0.123(5) 0.014(6) -0.050(7) -0.105(8)
C14 0.225(11) 0.204(9) 0.123(5) 0.014(6) -0.050(7) -0.105(8)
O7 0.157(13) 0.192(15) 0.261(18) -0.003(13) -0.081(12) -0.038(10)
O8 0.242(16) 0.256(17) 0.122(11) -0.012(11) -0.049(11) -0.118(14)
C15 0.116(7) 0.212(10) 0.150(8) -0.012(6) -0.033(6) -0.014(6)
C16 0.116(7) 0.212(10) 0.150(8) -0.012(6) -0.033(6) -0.014(6)
C17 0.116(7) 0.212(10) 0.150(8) -0.012(6) -0.033(6) -0.014(6)
C18 0.116(7) 0.212(10) 0.150(8) -0.012(6) -0.033(6) -0.014(6)
C19 0.116(7) 0.212(10) 0.150(8) -0.012(6) -0.033(6) -0.014(6)
C20 0.116(7) 0.212(10) 0.150(8) -0.012(6) -0.033(6) -0.014(6)
C21 0.116(7) 0.212(10) 0.150(8) -0.012(6) -0.033(6) -0.014(6)
C31 0.061(3) 0.110(4) 0.056(3) -0.001(3) -0.006(3) -0.019(3)
C32 0.061(3) 0.110(4) 0.056(3) -0.001(3) -0.006(3) -0.019(3)
C33 0.061(3) 0.110(4) 0.056(3) -0.001(3) -0.006(3) -0.019(3)
C34 0.061(3) 0.110(4) 0.056(3) -0.001(3) -0.006(3) -0.019(3)
C35 0.061(3) 0.110(4) 0.056(3) -0.001(3) -0.006(3) -0.019(3)
C36 0.061(3) 0.110(4) 0.056(3) -0.001(3) -0.006(3) -0.019(3)
C37 0.061(3) 0.110(4) 0.056(3) -0.001(3) -0.006(3) -0.019(3)
C38 0.093(13) 0.184(19) 0.056(10) -0.004(12) -0.015(9) -0.005(12)
C39 0.178(8) 0.129(8) 0.079(6) 0.000 0.000 -0.069(7)
C40 0.178(8) 0.129(8) 0.079(6) 0.000 0.000 -0.069(7)
C41 0.178(8) 0.129(8) 0.079(6) 0.000 0.000 -0.069(7)
O1S 0.194(7) 0.194(7) 0.119(9) 0.000 0.000 0.000
O2S 0.194(7) 0.194(7) 0.119(9) 0.000 0.000 0.000
O3S 0.194(7) 0.194(7) 0.119(9) 0.000 0.000 0.000

loop_
_atom_type_symbol
_atom_type_description
_atom_type_scat_dispersion_real
_atom_type_scat_dispersion_imag
_atom_type_scat_source
C C 0.0033 0.0016 'International Tables Vol C Tables 4.2.6.8 and 6.1.1.4'
H H 0.0000 0.0000 'International Tables Vol C Tables 4.2.6.8 and 6.1.1.4'
N N 0.0061 0.0033 'International Tables Vol C Tables 4.2.6.8 and 6.1.1.4'
O O 0.0106 0.0060 'International Tables Vol C Tables 4.2.6.8 and 6.1.1.4'
Mo Mo -1.6832 0.6857 'International Tables Vol C Tables 4.2.6.8 and 6.1.1.4'

loop_
_geom_angle_atom_site_label_1
_geom_angle_atom_site_label_2
_geom_angle_atom_site_label_3
_geom_angle
_geom_angle_site_symmetry_1
_geom_angle_site_symmetry_3
O1 Mo1 O1 89.938(13) 2 4
O1 Mo1 O1 89.938(13) 2 3
O1 Mo1 O1 176.2(4) 4 3
O1 Mo1 O1 176.2(4) 2 .
O1 Mo1 O1 89.940(13) 4 .
O1 Mo1 O1 89.937(13) 3 .
O1 Mo1 Mo2 91.88(19) 2 .
O1 Mo1 Mo2 91.88(19) 4 .
O1 Mo1 Mo2 91.88(19) 3 .
O1 Mo1 Mo2 91.88(19) . .
O1 Mo1 O1S 88.12(19) 2 .
O1 Mo1 O1S 88.12(19) 4 .
O1 Mo1 O1S 88.12(19) 3 .
O1 Mo1 O1S 88.12(19) . .
Mo2 Mo1 O1S 180.000(1) . .
Mo1 Mo2 O2 91.79(18) . .
Mo1 Mo2 O2 91.79(18) . 2
O2 Mo2 O2 176.4(4) . 2
Mo1 Mo2 O2 91.79(18) . 4
O2 Mo2 O2 89.945(12) . 4
O2 Mo2 O2 89.944(12) 2 4
Mo1 Mo2 O2 91.79(18) . 3
O2 Mo2 O2 89.943(12) . 3
O2 Mo2 O2 89.944(12) 2 3
O2 Mo2 O2 176.4(4) 4 3
Mo1 Mo2 O2S 180.000(4) . .
O2 Mo2 O2S 88.21(18) . .
O2 Mo2 O2S 88.21(18) 2 .
O2 Mo2 O2S 88.21(18) 4 .
O2 Mo2 O2S 88.21(18) 3 .
O3 Mo3 O3 89.9(5) 12_556 3
O3 Mo3 O6 91.3(3) 12_556 10_556
O3 Mo3 O6 175.6(4) 3 10_556
O3 Mo3 O6 175.6(4) 12_556 .
O3 Mo3 O6 91.3(3) 3 .
O6 Mo3 O6 87.2(5) 10_556 .
O3 Mo3 Mo4 92.1(3) 12_556 .
O3 Mo3 Mo4 92.1(3) 3 .
O6 Mo3 Mo4 92.1(3) 10_556 .
O6 Mo3 Mo4 92.1(3) . .
O4 Mo4 O4 94.1(6) 12_556 3
O4 Mo4 Mo3 91.3(3) 12_556 .
O4 Mo4 Mo3 91.3(3) 3 .
O4 Mo4 O5 175.4(4) 12_556 .
O4 Mo4 O5 89.8(4) 3 .
Mo3 Mo4 O5 91.0(3) . .
O4 Mo4 O5 89.8(4) 12_556 10_556
O4 Mo4 O5 175.4(4) 3 10_556
Mo3 Mo4 O5 91.0(3) . 10_556
O5 Mo4 O5 86.2(5) . 10_556
O4 Mo4 O3S 87.1(4) 12_556 .
O4 Mo4 O3S 87.1(4) 3 .
Mo3 Mo4 O3S 177.7(5) . .
O5 Mo4 O3S 90.7(4) . .
O5 Mo4 O3S 90.7(4) 10_556 .
C31 O1 Mo1 114.8(7) . .
C31 O2 Mo2 115.8(8) . .
C21 O3 Mo3 116.1(13) . 11_556
C21 O4 Mo4 118.7(13) . 11_556
C1 O5 Mo4 116.0(9) . .
C1 O6 Mo3 115.5(9) . .
C8 N1 C4 125.0(18) . .
C8 N1 H1A 118.6 . .
C4 N1 H1A 116.3 . .
C14 N2 C15 124.0(18) . .
C14 N2 H2A 119.6 . .
C15 N2 H2A 116.2 . .
C39 N4 C39 118.6(2) . 10_556
C38 N5 C34 122.9(12) . .
C38 N5 H5B 118.6 . .
C34 N5 H5B 118.6 . .
O6 C1 O5 125.3(14) . .
O6 C1 C2 119.9(13) . .
O5 C1 C2 114.5(12) . .
C3 C2 C7 120.0 . .
C3 C2 C1 121.8(9) . .
C7 C2 C1 118.1(9) . .
C2 C3 C4 120.0 . .
C2 C3 H3A 120.0 . .
C4 C3 H3A 120.0 . .
C5 C4 C3 120.0 . .
C5 C4 N1 117.9(10) . .
C3 C4 N1 122.1(10) . .
C4 C5 C6 120.0 . .
C4 C5 H5A 120.0 . .
C6 C5 H5A 120.0 . .
C7 C6 C5 120.0 . .
C7 C6 H6A 120.0 . .
C5 C6 H6A 120.0 . .
C6 C7 C2 120.0 . .
C6 C7 H7A 120.0 . .
C2 C7 H7A 120.0 . .
C13 N3 C9 116.47(9) . .
O7 C8 C9 127(3) . .
O7 C8 N1 118(2) . .
C9 C8 N1 115(3) . .
N3 C9 C8 119.7(17) . .
N3 C9 C10 124.60(8) . .
C8 C9 C10 115.7(17) . .
C9 C10 C11 117.84(10) . .
C9 C10 H10A 120.3 . .
C11 C10 H10A 121.9 . .
C10 C11 C12 118.64(10) . .
C10 C11 H11A 119.9 . .
C12 C11 H11A 121.5 . .
C13 C12 C11 117.84(10) . .
C13 C12 H12A 121.9 . .
C11 C12 H12A 120.3 . .
N3 C13 C12 124.61(8) . .
N3 C13 C14 120.3(13) . .
C12 C13 C14 115.1(13) . .
O8 C14 N2 131(3) . .
O8 C14 C13 119(2) . .
N2 C14 C13 111(2) . .
C16 C15 C20 120.0 . .
C16 C15 N2 125.3(12) . .
C20 C15 N2 114.7(12) . .
C15 C16 C17 120.0 . .
C15 C16 H16A 120.0 . .
C17 C16 H16A 120.0 . .
C18 C17 C16 120.0 . .
C18 C17 H17A 120.0 . .
C16 C17 H17A 120.0 . .
C19 C18 C17 120.0 . .
C19 C18 H18A 120.0 . .
C17 C18 H18A 120.0 . .
C18 C19 C20 120.0 . .
C18 C19 C21 122.0(14) . .
C20 C19 C21 117.8(14) . .
C19 C20 C15 120.0 . .
C19 C20 H20A 120.0 . .
C15 C20 H20A 120.0 . .
O4 C21 O3 121(2) . .
O4 C21 C19 124(2) . .
O3 C21 C19 115(2) . .
O2 C31 O1 125.4(11) . .
O2 C31 C32 122.2(12) . .
O1 C31 C32 112.3(11) . .
C33 C32 C37 120.0 . .
C33 C32 C31 122.7(8) . .
C37 C32 C31 117.0(8) . .
C34 C33 C32 120.0 . .
C34 C33 H33A 120.0 . .
C32 C33 H33A 120.0 . .
C33 C34 C35 120.0 . .
C33 C34 N5 117.2(7) . .
C35 C34 N5 122.7(7) . .
C36 C35 C34 120.0 . .
C36 C35 H35A 120.0 . .
C34 C35 H35A 120.0 . .
C35 C36 C37 120.0 . .
C35 C36 H36A 120.0 . .
C37 C36 H36A 120.0 . .
C36 C37 C32 120.0 . .
C36 C37 H37A 120.0 . .
C32 C37 H37A 120.0 . .
O9 C38 N5 123.9(16) . .
O9 C38 C39 118.9(17) . .
N5 C38 C39 116.0(13) . .
N4 C39 C40 123.21(14) . .
N4 C39 C38 115.0(9) . .
C40 C39 C38 121.7(8) . .
C41 C40 C39 117.28(13) . .
C41 C40 H40A 121.3 . .
C39 C40 H40A 121.3 . .
C40 C41 C40 120.4(2) 10_556 .
C40 C41 H41A 119.8 10_556 .
C40 C41 H41A 119.8 . .

loop_
_geom_bond_atom_site_label_1
_geom_bond_atom_site_label_2
_geom_bond_distance
_geom_bond_site_symmetry_2
Mo1 O1 2.055(7) 2
Mo1 O1 2.055(7) 4
Mo1 O1 2.055(7) 3
Mo1 O1 2.055(7) .
Mo1 Mo2 2.091(3) .
Mo1 O1S 2.242(5) .
Mo2 O2 2.104(7) .
Mo2 O2 2.104(7) 2
Mo2 O2 2.104(7) 4
Mo2 O2 2.104(7) 3
Mo2 O2S 2.41(2) .
Mo3 O3 2.075(10) 12_556
Mo3 O3 2.075(10) 3
Mo3 O6 2.082(10) 10_556
Mo3 O6 2.082(10) .
Mo3 Mo4 2.088(3) .
Mo4 O4 2.050(10) 12_556
Mo4 O4 2.050(10) 3
Mo4 O5 2.090(10) .
Mo4 O5 2.090(10) 10_556
Mo4 O3S 2.420(19) .
O1 C31 1.329(13) .
O2 C31 1.176(13) .
O3 C21 1.29(2) .
O3 Mo3 2.075(10) 11_556
O4 C21 1.26(2) .
O4 Mo4 2.050(10) 11_556
O5 C1 1.241(14) .
O6 C1 1.237(13) .
O9 C38 1.239(16) .
N1 C8 1.36(3) .
N1 C4 1.405(13) .
N1 H1A 0.8797 .
N2 C14 1.27(2) .
N2 C15 1.405(15) .
N2 H2A 0.8801 .
N4 C39 1.3397(11) .
N4 C39 1.3397(11) 10_556
N5 C38 1.349(18) .
N5 C34 1.380(11) .
N5 H5B 0.8800 .
C1 C2 1.478(16) .
C2 C3 1.3900 .
C2 C7 1.3900 .
C3 C4 1.3900 .
C3 H3A 0.9602 .
C4 C5 1.3900 .
C5 C6 1.3900 .
C5 H5A 0.9601 .
C6 C7 1.3900 .
C6 H6A 0.9601 .
C7 H7A 0.9602 .
N3 C13 1.3323(10) .
N3 C9 1.3324(10) .
C8 O7 1.21(3) .
C8 C9 1.35(3) .
C9 C10 1.3948(10) .
C10 C11 1.3974(11) .
C10 H10A 0.9602 .
C11 C12 1.3977(11) .
C11 H11A 0.9597 .
C12 C13 1.3946(10) .
C12 H12A 0.9603 .
C13 C14 1.60(3) .
C14 O8 1.20(2) .
C15 C16 1.3900 .
C15 C20 1.3900 .
C16 C17 1.3900 .
C16 H16A 0.9598 .
C17 C18 1.3900 .
C17 H17A 0.9601 .
C18 C19 1.3900 .
C18 H18A 0.9602 .
C19 C20 1.3900 .
C19 C21 1.49(2) .
C20 H20A 0.9599 .
C31 C32 1.480(12) .
C32 C33 1.3900 .
C32 C37 1.3900 .
C33 C34 1.3900 .
C33 H33A 0.9599 .
C34 C35 1.3900 .
C35 C36 1.3900 .
C35 H35A 0.9600 .
C36 C37 1.3900 .
C36 H36A 0.9599 .
C37 H37A 0.9600 .
C38 C39 1.487(17) .
C39 C40 1.3997(11) .
C40 C41 1.3994(11) .
C40 H40A 0.9599 .
C41 C40 1.3994(11) 10_556
C41 H41A 0.9600 .

loop_
_platon_squeeze_void_nr
_platon_squeeze_void_average_x
_platon_squeeze_void_average_y
_platon_squeeze_void_average_z
_platon_squeeze_void_volume
_platon_squeeze_void_count_electrons
_platon_squeeze_void_content
1 -0.022 -0.009 -0.030 14276 4732 ' '
